data_7126053
loop_
_publ_author_name
'Chen, Xu-Ran'
'Yang, Ling'
'Tan, Yu-Ling'
'Yu, Hong'
'Ni, Chun-Yan'
'Niu, Zheng'
'Lang, Jian-Ping'

_publ_section_title
;
 The solvent-induced isomerization of silver thiolate clusters with
 symmetry transformation.
;
_journal_issue 25
_journal_name_full 'Chemical communications (Cambridge, England)'
_journal_page_first 3649
_journal_page_last 3652
_journal_paper_doi 10.1039/d0cc01195a
_journal_volume 56
_journal_year 2020
_chemical_formula_moiety 'C78 H78 Ag12 F36 N6 O24 S6, H4 O2, 3(C4 H6 N2)'
_chemical_formula_sum 'C90 H100 Ag12 F36 N12 O26 S6'
_chemical_formula_weight 3936.61
_space_group_crystal_system orthorhombic
_space_group_IT_number 61
_space_group_name_Hall '-P 2ac 2ab'
_space_group_name_H-M_alt 'P b c a'
_atom_sites_solution_hydrogens mixed
_audit_creation_date 2019-12-27
_audit_creation_method
;
Olex2 1.3-alpha
(compiled 2019.10.11 svn.r3662 for OlexSys, GUI svn.r5962)
;
_audit_update_record
;
2019-12-27 deposited with the CCDC.	2020-02-20 downloaded from the CCDC.
;
_cell_angle_alpha 90
_cell_angle_beta 90
_cell_angle_gamma 90
_cell_formula_units_Z 4
_cell_length_a 20.9281(12)
_cell_length_b 22.1548(12)
_cell_length_c 28.9986(17)
_cell_measurement_reflns_used 9409
_cell_measurement_temperature 190
_cell_measurement_theta_max 28.0404
_cell_measurement_theta_min 2.4966
_cell_volume 13445.4(13)
_computing_molecular_graphics 'Olex2 1.3-alpha (Dolomanov et al., 2009)'
_computing_publication_material 'Olex2 1.3-alpha (Dolomanov et al., 2009)'
_computing_structure_refinement 'ShelXL 2018/3 (Sheldrick, 2015)'
_computing_structure_solution 'SHELXT 2014/5 (Sheldrick, 2014)'
_diffrn_ambient_temperature 190
_diffrn_measured_fraction_theta_full 0.999
_diffrn_measured_fraction_theta_max 0.998
_diffrn_measurement_device_type 'Bruker APEX-II CCD'
_diffrn_radiation_type MoK\a
_diffrn_radiation_wavelength 0.71073
_diffrn_reflns_av_R_equivalents 0.0885
_diffrn_reflns_av_unetI/netI 0.0305
_diffrn_reflns_Laue_measured_fraction_full 0.999
_diffrn_reflns_Laue_measured_fraction_max 0.998
_diffrn_reflns_limit_h_max 27
_diffrn_reflns_limit_h_min -27
_diffrn_reflns_limit_k_max 29
_diffrn_reflns_limit_k_min -29
_diffrn_reflns_limit_l_max 38
_diffrn_reflns_limit_l_min -38
_diffrn_reflns_number 414509
_diffrn_reflns_point_group_measured_fraction_full 0.999
_diffrn_reflns_point_group_measured_fraction_max 0.998
_diffrn_reflns_theta_full 25.242
_diffrn_reflns_theta_max 28.347
_diffrn_reflns_theta_min 2.264
_diffrn_source_current 1.0
_diffrn_source_power 0.05
_diffrn_source_voltage 50.0
_exptl_absorpt_coefficient_mu 1.914
_exptl_absorpt_correction_T_max 0.7457
_exptl_absorpt_correction_T_min 0.6127
_exptl_absorpt_correction_type multi-scan
_exptl_absorpt_process_details
'SADABS-2014/5 (Bruker,2014/5) was used for absorption correction. wR2(int) was 0.1552 before and 0.0860 after correction. The Ratio of minimum to maximum transmission is 0.8216. The \l/2 correction factor is Not present.'
_exptl_crystal_colour 'clear light colourless'
_exptl_crystal_colour_lustre clear
_exptl_crystal_colour_modifier light
_exptl_crystal_colour_primary colourless
_exptl_crystal_density_diffrn 1.945
_exptl_crystal_description block
_exptl_crystal_F_000 7664
_exptl_crystal_size_max 0.3
_exptl_crystal_size_mid 0.2
_exptl_crystal_size_min 0.1
_refine_diff_density_max 1.540
_refine_diff_density_min -1.108
_refine_diff_density_rms 0.125
_refine_ls_extinction_method none
_refine_ls_goodness_of_fit_ref 1.064
_refine_ls_hydrogen_treatment constr
_refine_ls_matrix_type full
_refine_ls_number_parameters 946
_refine_ls_number_reflns 16752
_refine_ls_number_restraints 216
_refine_ls_restrained_S_all 1.078
_refine_ls_R_factor_all 0.0756
_refine_ls_R_factor_gt 0.0484
_refine_ls_shift/su_max 0.002
_refine_ls_shift/su_mean 0.000
_refine_ls_structure_factor_coef Fsqd
_refine_ls_weighting_details 'w=1/[\s^2^(Fo^2^)+(0.0347P)^2^+74.5405P] where P=(Fo^2^+2Fc^2^)/3'
_refine_ls_weighting_scheme calc
_refine_ls_wR_factor_gt 0.1009
_refine_ls_wR_factor_ref 0.1142
_reflns_Friedel_coverage 0.000
_reflns_number_gt 12410
_reflns_number_total 16752
_reflns_threshold_expression 'I > 2\s(I)'
_cod_data_source_file d0cc01195a2.cif
_cod_data_source_block a
_cod_depositor_comments 'Adding full bibliography for 7126053--7126055.cif.'
_cod_database_code 7126053
_shelx_shelxl_version_number 2018/3
_shelx_space_group_comment
;
The symmetry employed for this shelxl refinement is uniquely defined
by the following loop, which should always be used as a source of
symmetry information in preference to the above space-group names.
They are only intended as comments.
;
_shelx_estimated_absorpt_t_max 0.832
_shelx_estimated_absorpt_t_min 0.597
_olex2_refinement_description
;
1. Fixed Uiso
 At 1.2 times of:
  All C(H) groups
 At 1.5 times of:
  All C(H,H,H) groups, All O(H,H) groups
2. Restrained distances
 F16A-F17A \\sim F17A-F18A \\sim F18A-F16A
 with sigma of 0.04
 C28-O1 \\sim C28-O2
 with sigma of 0.02
 C37-F13 \\sim C37-F14 \\sim C37-F15
 with sigma of 0.02
 C39-F16A \\sim C39-F17A \\sim C39-F18A
 with sigma of 0.02
 C36-F13 \\sim C36-F14 \\sim C36-F15
 with sigma of 0.04
 F13-F14 \\sim F14-F15 \\sim F15-F13
 with sigma of 0.04
 C36-O10 \\sim C36-O9
 with sigma of 0.02
 C30-O3 \\sim C30-O4
 with sigma of 0.02
 C33-F7 \\sim C33-F9 \\sim C33-F8
 with sigma of 0.02
 C38-F16A \\sim C38-F17A \\sim C38-F18A
 with sigma of 0.04
 C32-F7 \\sim C32-F9 \\sim C32-F8
 with sigma of 0.04
 C38-O12 \\sim C38-O11
 with sigma of 0.02
 F7-F9 \\sim F9-F8 \\sim F8-F7
 with sigma of 0.04
 C32-O6 \\sim C32-O5
 with sigma of 0.02
 C34-O7 \\sim C34-O8
 with sigma of 0.02
 F2-F1 \\sim F1-F3 \\sim F3-F2
 with sigma of 0.04
 C29-F2 \\sim C29-F1 \\sim C29-F3
 with sigma of 0.02
 C28-F2 \\sim C28-F1 \\sim C28-F3
 with sigma of 0.04
 C31-F4 \\sim C31-F6 \\sim C31-F5
 with sigma of 0.02
 C30-F4 \\sim C30-F6 \\sim C30-F5
 with sigma of 0.04
 F4-F6 \\sim F6-F5 \\sim F5-F4
 with sigma of 0.04
 F11-F12 \\sim F12-F10 \\sim F10-F11
 with sigma of 0.04
 C34-F11 \\sim C34-F12 \\sim C34-F10
 with sigma of 0.04
 C35-F11 \\sim C35-F12 \\sim C35-F10
 with sigma of 0.02
3. Restrained planarity
 O7, O8, C34, C35
 with sigma of 0.1
 O3, O4, C30, C31
 with sigma of 0.1
 O9, O10, C36, C37
 with sigma of 0.1
 O1, O2, C28, C29
 with sigma of 0.1
 O5, O6, C32, C33
 with sigma of 0.1
 O11, O12, C38, C39
 with sigma of 0.1
4. Uiso/Uaniso restraints and constraints
C7 \\sim C8 \\sim C9: within 3A with sigma of 0.01 and sigma for terminal atoms
of 0.02 within 3A
Uanis(O11) \\sim Ueq, Uanis(O12) \\sim Ueq, Uanis(O12A) \\sim Ueq, Uanis(O11A)
\\sim Ueq: with sigma of 0.01 and sigma for terminal atoms of 0.02
Uanis(F16) \\sim Ueq, Uanis(F16A) \\sim Ueq, Uanis(F17) \\sim Ueq, Uanis(F17A)
\\sim Ueq, Uanis(F18) \\sim Ueq, Uanis(F18A) \\sim Ueq: with sigma of 0.01 and
sigma for terminal atoms of 0.02
Uanis(F1) \\sim Ueq, Uanis(F2A) \\sim Ueq, Uanis(F2) \\sim Ueq, Uanis(F3A)
\\sim Ueq, Uanis(F3) \\sim Ueq, Uanis(F1A) \\sim Ueq: with sigma of 0.001 and
sigma for terminal atoms of 0.002
Uanis(F10A) \\sim Ueq, Uanis(F10) \\sim Ueq, Uanis(F11A) \\sim Ueq, Uanis(F12)
\\sim Ueq, Uanis(F12A) \\sim Ueq, Uanis(F11) \\sim Ueq: with sigma of 0.01 and
sigma for terminal atoms of 0.02
5. Others
 Sof(Ag6A)=Sof(F16)=Sof(F17)=Sof(F18)=Sof(O11A)=Sof(O12A)=1-FVAR(1)
 Sof(Ag6)=Sof(F16A)=Sof(F17A)=Sof(F18A)=Sof(O11)=Sof(O12)=FVAR(1)
 Sof(F11A)=Sof(F12A)=Sof(F10A)=1-FVAR(2)
 Sof(F10)=Sof(F11)=Sof(F12)=FVAR(2)
 Sof(F1A)=Sof(F2A)=Sof(F3A)=1-FVAR(3)
 Sof(F1)=Sof(F2)=Sof(F3)=FVAR(3)
6.a Free rotating group:
 O13(H13A,H13B)
6.b Aromatic/amide H refined with riding coordinates:
 C2(H2), C3(H3), C5(H5), C6(H6), C11(H11), C12(H12), C14(H14), C15(H15),
 C20(H20), C21(H21), C23(H23), C24(H24)
6.c Idealised Me refined as rotating group:
 C7(H7A,H7B,H7C), C8(H8A,H8B,H8C), C9(H9A,H9B,H9C), C16(H16A,H16B,H16C),
 C17(H17A,H17B,H17C), C18(H18A,H18B,H18C), C25(H25A,H25B,H25C), C26(H26A,H26B,
 H26C), C27(H27A,H27B,H27C), C41(H41A,H41B,H41C), C43(H43A,H43B,H43C), C45(H45A,
 H45B,H45C)
;
_olex2_submission_special_instructions 'No special instructions were received'

loop_
_space_group_symop_operation_xyz
'x, y, z'
'-x+1/2, -y, z+1/2'
'-x, y+1/2, -z+1/2'
'x+1/2, -y+1/2, -z'
'-x, -y, -z'
'x-1/2, y, -z-1/2'
'x, -y-1/2, z-1/2'
'-x-1/2, y-1/2, z'

loop_
_atom_site_label
_atom_site_type_symbol
_atom_site_fract_x
_atom_site_fract_y
_atom_site_fract_z
_atom_site_U_iso_or_equiv
_atom_site_adp_type
_atom_site_occupancy
_atom_site_site_symmetry_order
_atom_site_calc_flag
_atom_site_refinement_flags_posn
_atom_site_refinement_flags_adp
_atom_site_refinement_flags_occupancy
_atom_site_disorder_assembly
_atom_site_disorder_group
Ag1 Ag 0.63616(2) 0.44727(2) 0.54700(2) 0.03186(9) Uani 1 1 d . . . . .
Ag2 Ag 0.58589(2) 0.57563(2) 0.57429(2) 0.03341(9) Uani 1 1 d . . . . .
Ag3 Ag 0.44644(2) 0.52569(2) 0.60461(2) 0.04161(11) Uani 1 1 d . . . . .
Ag4 Ag 0.48346(2) 0.38612(2) 0.57962(2) 0.04053(10) Uani 1 1 d . . . . .
Ag5 Ag 0.47138(2) 0.60034(2) 0.51850(2) 0.02844(8) Uani 1 1 d . . . . .
Ag6 Ag 0.31989(9) 0.44147(9) 0.5416(3) 0.0589(9) Uani 0.651(13) 1 d . . P A 1
Ag6A Ag 0.31796(14) 0.44530(13) 0.5205(3) 0.0408(8) Uani 0.349(13) 1 d . . P A 2
S1 S 0.55042(5) 0.47486(5) 0.60624(4) 0.0252(2) Uani 1 1 d . . . . .
S2 S 0.41507(5) 0.38285(5) 0.51033(4) 0.0237(2) Uani 1 1 d . . . . .
S3 S 0.36973(5) 0.54693(5) 0.53983(4) 0.0225(2) Uani 1 1 d . . . . .
F1 F 0.4877(4) 0.3232(3) 0.7551(2) 0.077(2) Uani 0.699(11) 1 d D U P B 1
F2 F 0.5640(4) 0.2899(3) 0.7144(3) 0.089(3) Uani 0.699(11) 1 d D U P B 1
F3 F 0.4771(4) 0.2375(3) 0.7177(3) 0.089(2) Uani 0.699(11) 1 d D U P B 1
F4 F 0.6531(5) 0.2477(3) 0.6226(3) 0.177(4) Uani 1 1 d D . . . .
F5 F 0.6814(3) 0.2210(2) 0.5555(3) 0.141(3) Uani 1 1 d D . . . .
F6 F 0.5858(2) 0.21431(19) 0.5759(2) 0.0990(18) Uani 1 1 d D . . . .
F7 F 0.7915(4) 0.5365(4) 0.6606(2) 0.179(4) Uani 1 1 d D . . . .
F8 F 0.8083(2) 0.61255(19) 0.6237(3) 0.138(3) Uani 1 1 d D . . . .
F9 F 0.8440(2) 0.5295(2) 0.6026(3) 0.121(3) Uani 1 1 d D . . . .
F10 F 0.4604(8) 0.7431(7) 0.6657(6) 0.082(6) Uani 0.483(19) 1 d D U P C 1
F11 F 0.5505(6) 0.7746(7) 0.6459(7) 0.101(5) Uani 0.483(19) 1 d D U P C 1
F12 F 0.4707(10) 0.7930(5) 0.6035(4) 0.098(6) Uani 0.483(19) 1 d D U P C 1
F13 F 0.3822(4) 0.6165(4) 0.7615(2) 0.175(4) Uani 1 1 d D . . . .
F14 F 0.3553(4) 0.6750(3) 0.7084(2) 0.145(3) Uani 1 1 d D . . . .
F15 F 0.2905(3) 0.6209(3) 0.7375(2) 0.142(3) Uani 1 1 d D . . . .
F16 F 0.0840(10) 0.3722(12) 0.5511(10) 0.117(8) Uani 0.349(13) 1 d . U P A 2
F17 F 0.0859(7) 0.4672(9) 0.5417(8) 0.105(7) Uani 0.349(13) 1 d . U P A 2
F18 F 0.1000(11) 0.4019(11) 0.4887(7) 0.085(7) Uani 0.349(13) 1 d . U P A 2
F16A F 0.0770(4) 0.4179(7) 0.5646(3) 0.105(4) Uani 0.651(13) 1 d D U P A 1
F17A F 0.0933(7) 0.4346(8) 0.4932(5) 0.132(6) Uani 0.651(13) 1 d D U P A 1
F18A F 0.1035(6) 0.3458(6) 0.5227(5) 0.144(5) Uani 0.651(13) 1 d D U P A 1
O1 O 0.5034(3) 0.3223(2) 0.63860(16) 0.0640(13) Uani 1 1 d D . . . .
O2 O 0.4195(3) 0.3493(2) 0.68020(18) 0.0697(14) Uani 1 1 d D . . . .
O3 O 0.67243(18) 0.34668(18) 0.56765(15) 0.0489(10) Uani 1 1 d D . . . .
O4 O 0.57565(16) 0.32313(16) 0.54041(12) 0.0353(8) Uani 1 1 d D . . . .
O5 O 0.72785(17) 0.49136(16) 0.57938(13) 0.0395(9) Uani 1 1 d D . . . .
O6 O 0.69278(19) 0.58524(18) 0.59364(18) 0.0558(12) Uani 1 1 d D . . . .
O7 O 0.5578(2) 0.66559(19) 0.61310(14) 0.0492(10) Uani 1 1 d D . . . .
O8 O 0.46667(19) 0.6779(2) 0.57393(14) 0.0491(10) Uani 1 1 d D . . . .
O9 O 0.4169(2) 0.5801(2) 0.66807(16) 0.0648(13) Uani 1 1 d D . . . .
O10 O 0.3296(3) 0.5294(2) 0.68840(18) 0.0697(14) Uani 1 1 d D . . . .
O11 O 0.2148(5) 0.4428(5) 0.5119(5) 0.071(3) Uani 0.651(13) 1 d D U P A 1
O11A O 0.2217(11) 0.4147(11) 0.5085(8) 0.072(6) Uani 0.349(13) 1 d . U P A 2
O12 O 0.1982(8) 0.3922(7) 0.5767(5) 0.088(4) Uani 0.651(13) 1 d D U P A 1
O12A O 0.2027(14) 0.4231(12) 0.5776(9) 0.077(7) Uani 0.349(13) 1 d . U P A 2
N1 N 0.6444(2) 0.4297(3) 0.80087(15) 0.0480(13) Uani 1 1 d . . . . .
N2 N 0.35853(19) 0.12399(18) 0.45672(15) 0.0320(9) Uani 1 1 d . . . . .
N3 N 0.1975(2) 0.7370(2) 0.62426(15) 0.0378(10) Uani 1 1 d . . . . .
C1 C 0.5782(2) 0.4618(2) 0.66351(16) 0.0269(10) Uani 1 1 d . . . . .
C2 C 0.6369(3) 0.4381(4) 0.6713(2) 0.071(2) Uani 1 1 d . . . . .
H2 H 0.663442 0.428101 0.645809 0.085 Uiso 1 1 calc R U . . .
C3 C 0.6587(3) 0.4282(5) 0.7155(2) 0.081(3) Uani 1 1 d . . . . .
H3 H 0.700029 0.411456 0.720150 0.097 Uiso 1 1 calc R U . . .
C4 C 0.6218(3) 0.4420(3) 0.75258(18) 0.0401(13) Uani 1 1 d . . . . .
C5 C 0.5611(3) 0.4604(4) 0.7450(2) 0.063(2) Uani 1 1 d . . . . .
H5 H 0.532706 0.465685 0.770209 0.076 Uiso 1 1 calc R U . . .
C6 C 0.5404(3) 0.4715(4) 0.7008(2) 0.061(2) Uani 1 1 d . . . . .
H6 H 0.498319 0.486476 0.696237 0.073 Uiso 1 1 calc R U . . .
C7 C 0.6147(5) 0.4754(5) 0.8349(3) 0.093(3) Uani 1 1 d . U . . .
H7A H 0.623392 0.516592 0.824300 0.139 Uiso 1 1 calc R U . . .
H7B H 0.633374 0.469629 0.865607 0.139 Uiso 1 1 calc R U . . .
H7C H 0.568389 0.469030 0.836525 0.139 Uiso 1 1 calc R U . . .
C8 C 0.7137(4) 0.4365(5) 0.8055(3) 0.091(3) Uani 1 1 d . U . . .
H8A H 0.735182 0.406404 0.786131 0.137 Uiso 1 1 calc R U . . .
H8B H 0.725986 0.430443 0.837747 0.137 Uiso 1 1 calc R U . . .
H8C H 0.726269 0.477068 0.795597 0.137 Uiso 1 1 calc R U . . .
C9 C 0.6225(4) 0.3700(4) 0.8159(3) 0.081(3) Uani 1 1 d . U . . .
H9A H 0.575786 0.368373 0.814481 0.122 Uiso 1 1 calc R U . . .
H9B H 0.636646 0.362738 0.847615 0.122 Uiso 1 1 calc R U . . .
H9C H 0.640563 0.339045 0.795559 0.122 Uiso 1 1 calc R U . . .
C10 C 0.3986(2) 0.3060(2) 0.49629(15) 0.0232(9) Uani 1 1 d . . . . .
C11 C 0.3390(2) 0.2902(2) 0.47944(17) 0.0295(10) Uani 1 1 d . . . . .
H11 H 0.306940 0.320191 0.475970 0.035 Uiso 1 1 calc R U . . .
C12 C 0.3259(2) 0.2308(2) 0.46760(18) 0.0321(11) Uani 1 1 d . . . . .
H12 H 0.284598 0.219804 0.456833 0.039 Uiso 1 1 calc R U . . .
C13 C 0.3734(2) 0.1876(2) 0.47163(17) 0.0295(10) Uani 1 1 d . . . . .
C14 C 0.4327(2) 0.2026(2) 0.48908(17) 0.0293(10) Uani 1 1 d . . . . .
H14 H 0.464687 0.172477 0.492368 0.035 Uiso 1 1 calc R U . . .
C15 C 0.4453(2) 0.2615(2) 0.50176(17) 0.0279(10) Uani 1 1 d . . . . .
H15 H 0.485784 0.271825 0.514234 0.034 Uiso 1 1 calc R U . . .
C16 C 0.3287(3) 0.1243(2) 0.40971(19) 0.0410(13) Uani 1 1 d . . . . .
H16A H 0.287881 0.145948 0.410898 0.062 Uiso 1 1 calc R U . . .
H16B H 0.321295 0.082679 0.399604 0.062 Uiso 1 1 calc R U . . .
H16C H 0.357384 0.144496 0.387913 0.062 Uiso 1 1 calc R U . . .
C17 C 0.4170(3) 0.0847(2) 0.4549(2) 0.0460(14) Uani 1 1 d . . . . .
H17A H 0.449148 0.103483 0.434942 0.069 Uiso 1 1 calc R U . . .
H17B H 0.405572 0.044974 0.442584 0.069 Uiso 1 1 calc R U . . .
H17C H 0.434529 0.080049 0.486066 0.069 Uiso 1 1 calc R U . . .
C18 C 0.3118(3) 0.0968(3) 0.4908(2) 0.0457(14) Uani 1 1 d . . . . .
H18A H 0.330796 0.096959 0.521664 0.069 Uiso 1 1 calc R U . . .
H18B H 0.302007 0.055252 0.481682 0.069 Uiso 1 1 calc R U . . .
H18C H 0.272403 0.120726 0.491006 0.069 Uiso 1 1 calc R U . . .
C19 C 0.3191(2) 0.6036(2) 0.56382(15) 0.0230(9) Uani 1 1 d . . . . .
C20 C 0.2708(2) 0.5868(2) 0.59387(16) 0.0295(10) Uani 1 1 d . . . . .
H20 H 0.264606 0.545395 0.601129 0.035 Uiso 1 1 calc R U . . .
C21 C 0.2315(2) 0.6303(2) 0.61340(18) 0.0356(11) Uani 1 1 d . . . . .
H21 H 0.198387 0.618823 0.634019 0.043 Uiso 1 1 calc R U . . .
C22 C 0.2409(2) 0.6905(2) 0.60261(17) 0.0300(10) Uani 1 1 d . . . . .
C23 C 0.2882(2) 0.7077(2) 0.57287(17) 0.0318(10) Uani 1 1 d . . . . .
H23 H 0.294131 0.749143 0.565463 0.038 Uiso 1 1 calc R U . . .
C24 C 0.3276(2) 0.6638(2) 0.55357(17) 0.0295(10) Uani 1 1 d . . . . .
H24 H 0.360839 0.675442 0.533082 0.035 Uiso 1 1 calc R U . . .
C25 C 0.2062(5) 0.7398(4) 0.6737(2) 0.087(3) Uani 1 1 d . . . . .
H25A H 0.192404 0.701681 0.687599 0.130 Uiso 1 1 calc R U . . .
H25B H 0.180611 0.773031 0.686289 0.130 Uiso 1 1 calc R U . . .
H25C H 0.251412 0.746733 0.680719 0.130 Uiso 1 1 calc R U . . .
C26 C 0.1289(3) 0.7222(4) 0.6124(3) 0.084(3) Uani 1 1 d . . . . .
H26A H 0.123930 0.720559 0.578838 0.126 Uiso 1 1 calc R U . . .
H26B H 0.100706 0.753508 0.625001 0.126 Uiso 1 1 calc R U . . .
H26C H 0.117457 0.683035 0.625762 0.126 Uiso 1 1 calc R U . . .
C27 C 0.2078(5) 0.7998(3) 0.6040(3) 0.078(2) Uani 1 1 d . . . . .
H27A H 0.250311 0.814469 0.612593 0.117 Uiso 1 1 calc R U . . .
H27B H 0.175226 0.827342 0.616122 0.117 Uiso 1 1 calc R U . . .
H27C H 0.204362 0.797819 0.570354 0.117 Uiso 1 1 calc R U . . .
C28 C 0.4717(3) 0.3250(3) 0.6738(2) 0.0458(14) Uani 1 1 d D . . . .
C29 C 0.4998(4) 0.2927(3) 0.7149(3) 0.075(2) Uani 1 1 d D . . . .
C30 C 0.6269(2) 0.3126(2) 0.55945(19) 0.0355(11) Uani 1 1 d D . . . .
C31 C 0.6361(3) 0.2484(3) 0.5777(3) 0.082(3) Uani 1 1 d D . . . .
C32 C 0.7313(2) 0.5434(2) 0.59410(19) 0.0363(12) Uani 1 1 d D . . . .
C33 C 0.7943(3) 0.5571(3) 0.6196(3) 0.065(2) Uani 1 1 d D . . . .
C34 C 0.5073(2) 0.6906(2) 0.60267(17) 0.0372(12) Uani 1 1 d D . . . .
C35 C 0.4943(3) 0.7500(3) 0.6295(2) 0.0579(18) Uani 1 1 d D . . . .
C36 C 0.3673(3) 0.5719(3) 0.6897(2) 0.0492(15) Uani 1 1 d D . . . .
C37 C 0.3504(4) 0.6211(4) 0.7246(2) 0.070(2) Uani 1 1 d D . . . .
C38 C 0.1846(3) 0.4152(3) 0.5408(2) 0.0466(14) Uani 1 1 d D . . . .
C39 C 0.1146(4) 0.4063(4) 0.5300(3) 0.074(2) Uani 1 1 d D . . . .
O13 O 0.3577(3) 0.4371(2) 0.63079(17) 0.0635(13) Uani 1 1 d G . . . .
H13A H 0.351510 0.461262 0.653120 0.095 Uiso 1 1 d G U . . .
H13B H 0.377334 0.407377 0.642776 0.095 Uiso 1 1 d G U . . .
N4 N 0.4381(6) 0.0917(6) 0.5786(4) 0.138(4) Uani 1 1 d . . . . .
C40 C 0.4766(5) 0.0955(4) 0.6036(4) 0.085(3) Uani 1 1 d . . . . .
C41 C 0.5265(4) 0.1032(5) 0.6383(4) 0.109(4) Uani 1 1 d . . . . .
H41A H 0.568466 0.097857 0.623827 0.164 Uiso 1 1 calc R U . . .
H41B H 0.520944 0.073090 0.662701 0.164 Uiso 1 1 calc R U . . .
H41C H 0.523646 0.143785 0.651541 0.164 Uiso 1 1 calc R U . . .
N5 N 0.6179(5) 0.6136(4) 0.7920(3) 0.121(3) Uani 1 1 d . . . . .
C42 C 0.5935(5) 0.6167(4) 0.7562(3) 0.092(3) Uani 1 1 d . . . . .
C43 C 0.5618(8) 0.6227(5) 0.7132(4) 0.172(7) Uani 1 1 d . . . . .
H43A H 0.586046 0.601316 0.689312 0.257 Uiso 1 1 calc R U . . .
H43B H 0.558743 0.665558 0.705072 0.257 Uiso 1 1 calc R U . . .
H43C H 0.518836 0.605455 0.715443 0.257 Uiso 1 1 calc R U . . .
N6 N 0.4497(4) 0.4417(4) 0.8352(3) 0.087(2) Uani 1 1 d . . . . .
C44 C 0.4120(4) 0.4369(4) 0.8076(3) 0.0627(19) Uani 1 1 d . . . . .
C45 C 0.3643(6) 0.4310(5) 0.7718(4) 0.113(4) Uani 1 1 d . . . . .
H45A H 0.381743 0.406966 0.746378 0.170 Uiso 1 1 calc R U . . .
H45B H 0.352630 0.471190 0.760399 0.170 Uiso 1 1 calc R U . . .
H45C H 0.326379 0.411002 0.784319 0.170 Uiso 1 1 calc R U . . .
F11A F 0.4264(6) 0.7629(7) 0.6267(6) 0.110(6) Uani 0.517(19) 1 d . U P C 2
F12A F 0.5254(10) 0.7923(5) 0.6211(6) 0.101(6) Uani 0.517(19) 1 d . U P C 2
F10A F 0.4904(8) 0.7372(8) 0.6745(5) 0.081(4) Uani 0.517(19) 1 d . U P C 2
F1A F 0.4440(11) 0.2619(10) 0.7386(8) 0.119(8) Uani 0.301(11) 1 d . U P B 2
F2A F 0.5307(14) 0.3103(12) 0.7431(10) 0.138(9) Uani 0.301(11) 1 d . U P B 2
F3A F 0.5193(11) 0.2344(9) 0.7041(7) 0.106(7) Uani 0.301(11) 1 d . U P B 2

loop_
_atom_site_aniso_label
_atom_site_aniso_U_11
_atom_site_aniso_U_22
_atom_site_aniso_U_33
_atom_site_aniso_U_23
_atom_site_aniso_U_13
_atom_site_aniso_U_12
Ag1 0.03179(19) 0.0364(2) 0.02739(18) -0.00628(15) -0.00096(15) 0.00096(15)
Ag2 0.02996(19) 0.03045(18) 0.0398(2) 0.00468(16) -0.00499(16) 0.00139(15)
Ag3 0.0300(2) 0.0621(3) 0.0327(2) 0.00453(19) -0.00124(16) 0.01328(19)
Ag4 0.0433(2) 0.0466(2) 0.0317(2) -0.00309(17) -0.00621(17) -0.00837(18)
Ag5 0.02121(16) 0.03383(18) 0.03028(18) -0.00014(15) 0.00294(14) -0.00407(14)
Ag6 0.0341(5) 0.0338(5) 0.109(3) -0.0179(9) 0.0248(9) -0.0057(4)
Ag6A 0.0245(7) 0.0367(8) 0.061(2) -0.0049(11) 0.0110(10) -0.0030(5)
S1 0.0250(5) 0.0311(6) 0.0195(5) 0.0021(4) -0.0013(4) -0.0002(5)
S2 0.0207(5) 0.0235(5) 0.0268(6) -0.0048(4) 0.0012(4) -0.0031(4)
S3 0.0197(5) 0.0237(5) 0.0241(5) -0.0010(4) 0.0018(4) 0.0010(4)
F1 0.081(3) 0.082(3) 0.067(3) 0.0009(18) -0.0071(18) 0.0021(18)
F2 0.085(3) 0.094(3) 0.088(3) 0.0049(18) -0.0098(18) 0.0066(18)
F3 0.094(3) 0.083(3) 0.089(3) 0.0090(18) -0.0043(19) -0.0048(19)
F4 0.241(10) 0.127(6) 0.164(7) 0.067(5) -0.091(7) 0.022(6)
F5 0.080(3) 0.038(2) 0.305(10) 0.014(4) 0.072(5) 0.015(2)
F6 0.076(3) 0.051(2) 0.169(5) 0.034(3) 0.019(3) -0.016(2)
F7 0.158(7) 0.271(10) 0.109(5) 0.040(6) -0.101(5) -0.069(7)
F8 0.063(3) 0.041(2) 0.309(9) -0.047(4) -0.080(4) 0.004(2)
F9 0.042(2) 0.089(3) 0.231(7) -0.072(4) -0.045(3) 0.016(2)
F10 0.093(11) 0.060(6) 0.092(11) -0.021(7) 0.053(9) -0.006(8)
F11 0.096(8) 0.062(8) 0.145(12) -0.055(8) -0.015(8) 0.002(6)
F12 0.159(14) 0.063(7) 0.073(7) -0.003(5) -0.008(8) 0.062(8)
F13 0.216(8) 0.221(8) 0.088(4) -0.096(5) -0.072(5) 0.099(7)
F14 0.224(8) 0.070(4) 0.140(6) -0.029(4) 0.076(6) 0.011(4)
F15 0.121(5) 0.159(6) 0.145(6) -0.045(5) 0.066(5) 0.020(5)
F16 0.086(11) 0.124(14) 0.142(15) 0.031(12) 0.026(11) -0.056(11)
F17 0.053(8) 0.109(12) 0.152(15) -0.014(11) -0.014(9) 0.032(8)
F18 0.068(9) 0.117(13) 0.069(10) -0.040(10) -0.029(7) -0.006(10)
F16A 0.038(4) 0.174(11) 0.104(7) -0.033(7) 0.015(4) -0.010(6)
F17A 0.073(7) 0.193(13) 0.130(11) 0.063(11) -0.028(7) -0.021(9)
F18A 0.118(8) 0.159(10) 0.154(10) -0.054(9) 0.015(7) -0.083(7)
O1 0.081(3) 0.062(3) 0.048(3) 0.009(2) 0.001(3) 0.002(3)
O2 0.068(3) 0.074(3) 0.067(3) 0.002(3) -0.006(3) -0.001(3)
O3 0.033(2) 0.046(2) 0.067(3) 0.006(2) -0.0134(19) -0.0081(18)
O4 0.0261(17) 0.042(2) 0.037(2) 0.0045(16) -0.0030(15) -0.0027(15)
O5 0.0298(18) 0.037(2) 0.052(2) -0.0147(17) -0.0069(17) 0.0002(15)
O6 0.034(2) 0.036(2) 0.097(4) -0.006(2) -0.023(2) 0.0083(17)
O7 0.054(3) 0.051(2) 0.043(2) -0.0142(19) -0.0108(19) 0.015(2)
O8 0.038(2) 0.060(3) 0.049(2) -0.025(2) -0.0008(19) 0.0057(19)
O9 0.052(3) 0.092(4) 0.050(3) -0.029(3) 0.011(2) -0.003(3)
O10 0.080(4) 0.062(3) 0.067(3) -0.001(3) 0.007(3) -0.006(3)
O11 0.042(4) 0.064(5) 0.107(7) 0.016(5) 0.009(4) -0.007(4)
O11A 0.057(8) 0.089(10) 0.072(8) -0.020(8) 0.019(6) -0.026(8)
O12 0.065(7) 0.134(11) 0.064(7) 0.021(8) -0.013(5) 0.010(9)
O12A 0.059(10) 0.127(16) 0.046(10) -0.031(12) -0.012(8) 0.000(13)
N1 0.042(3) 0.077(4) 0.025(2) 0.016(2) -0.010(2) -0.013(2)
N2 0.029(2) 0.026(2) 0.040(2) -0.0096(18) 0.0072(18) -0.0053(17)
N3 0.041(2) 0.039(2) 0.033(2) -0.0111(19) 0.0068(19) 0.012(2)
C1 0.025(2) 0.033(2) 0.023(2) 0.0058(18) -0.0029(18) -0.0055(19)
C2 0.052(4) 0.132(7) 0.029(3) 0.009(4) 0.002(3) 0.043(4)
C3 0.051(4) 0.158(8) 0.035(3) 0.031(4) 0.001(3) 0.040(5)
C4 0.036(3) 0.059(3) 0.026(3) 0.012(2) -0.008(2) -0.008(3)
C5 0.044(3) 0.126(7) 0.021(3) 0.003(3) 0.003(2) 0.007(4)
C6 0.031(3) 0.123(6) 0.029(3) -0.002(3) 0.000(2) 0.020(3)
C7 0.121(7) 0.121(7) 0.036(4) 0.000(4) -0.020(4) 0.013(6)
C8 0.054(4) 0.172(8) 0.048(4) 0.028(5) -0.026(3) -0.039(5)
C9 0.100(6) 0.087(5) 0.057(4) 0.039(4) -0.035(4) -0.038(5)
C10 0.022(2) 0.025(2) 0.022(2) -0.0050(17) 0.0033(17) -0.0034(17)
C11 0.020(2) 0.031(2) 0.038(3) -0.007(2) -0.0001(19) 0.0009(18)
C12 0.021(2) 0.032(3) 0.043(3) -0.008(2) -0.004(2) -0.0031(19)
C13 0.027(2) 0.027(2) 0.035(3) -0.0066(19) 0.005(2) -0.0086(19)
C14 0.023(2) 0.025(2) 0.041(3) -0.001(2) 0.0006(19) -0.0022(18)
C15 0.023(2) 0.025(2) 0.035(3) 0.000(2) -0.0022(19) -0.0050(18)
C16 0.048(3) 0.037(3) 0.039(3) -0.015(2) 0.002(2) -0.006(2)
C17 0.039(3) 0.029(3) 0.070(4) -0.015(3) 0.005(3) 0.002(2)
C18 0.049(3) 0.041(3) 0.047(3) -0.007(3) 0.014(3) -0.020(3)
C19 0.018(2) 0.029(2) 0.023(2) -0.0022(17) 0.0000(16) 0.0061(17)
C20 0.031(2) 0.030(2) 0.028(2) 0.0023(19) 0.0052(19) 0.001(2)
C21 0.033(3) 0.039(3) 0.035(3) 0.000(2) 0.009(2) 0.005(2)
C22 0.027(2) 0.034(3) 0.030(2) -0.011(2) 0.0012(19) 0.007(2)
C23 0.030(2) 0.027(2) 0.038(3) -0.002(2) 0.003(2) 0.0038(19)
C24 0.023(2) 0.030(2) 0.035(3) 0.003(2) 0.007(2) 0.0008(19)
C25 0.119(7) 0.109(7) 0.032(3) -0.021(4) 0.000(4) 0.067(6)
C26 0.048(4) 0.108(7) 0.096(6) -0.045(5) -0.015(4) 0.036(4)
C27 0.109(7) 0.054(4) 0.072(5) -0.011(4) 0.012(5) 0.033(4)
C28 0.055(4) 0.040(3) 0.042(3) 0.005(3) -0.016(3) -0.013(3)
C29 0.105(7) 0.058(4) 0.063(5) 0.010(4) -0.032(5) -0.027(4)
C30 0.027(2) 0.032(3) 0.048(3) 0.007(2) -0.004(2) -0.001(2)
C31 0.050(4) 0.055(4) 0.140(8) 0.030(5) -0.024(5) 0.001(4)
C32 0.027(2) 0.037(3) 0.045(3) 0.000(2) -0.009(2) -0.004(2)
C33 0.056(4) 0.036(3) 0.103(6) -0.019(4) -0.042(4) 0.011(3)
C34 0.040(3) 0.039(3) 0.033(3) -0.009(2) 0.007(2) 0.003(2)
C35 0.078(5) 0.057(4) 0.038(3) -0.019(3) -0.006(3) 0.019(4)
C36 0.057(4) 0.054(4) 0.037(3) -0.002(3) -0.007(3) 0.012(3)
C37 0.084(6) 0.071(5) 0.054(4) -0.013(4) 0.020(4) 0.007(4)
C38 0.037(3) 0.062(4) 0.041(3) -0.009(3) 0.003(3) 0.001(3)
C39 0.050(4) 0.120(7) 0.052(4) -0.001(5) 0.005(3) -0.028(5)
O13 0.072(3) 0.061(3) 0.058(3) -0.005(2) 0.004(3) -0.006(3)
N4 0.151(10) 0.170(11) 0.093(7) 0.014(7) -0.032(7) -0.004(8)
C40 0.080(6) 0.079(6) 0.095(7) 0.021(5) 0.016(5) 0.012(5)
C41 0.058(5) 0.117(8) 0.153(10) 0.046(8) 0.006(6) 0.003(5)
N5 0.146(9) 0.120(7) 0.096(6) 0.001(5) -0.051(6) 0.004(6)
C42 0.123(8) 0.079(6) 0.073(6) 0.014(5) -0.031(6) -0.009(6)
C43 0.28(2) 0.100(9) 0.131(11) -0.006(8) -0.127(13) 0.017(11)
N6 0.075(5) 0.123(7) 0.062(4) -0.005(4) 0.014(4) -0.004(4)
C44 0.065(5) 0.070(5) 0.053(4) -0.003(4) 0.014(4) -0.005(4)
C45 0.134(10) 0.119(9) 0.088(7) -0.012(6) -0.036(7) 0.009(7)
F11A 0.084(8) 0.102(9) 0.143(12) -0.064(8) -0.011(8) 0.046(7)
F12A 0.156(13) 0.026(5) 0.121(11) -0.019(6) 0.058(10) -0.034(7)
F10A 0.103(10) 0.093(8) 0.048(5) -0.038(5) 0.014(6) 0.008(8)
F1A 0.119(8) 0.120(8) 0.119(8) 0.003(2) 0.001(2) 0.000(2)
F2A 0.138(9) 0.139(9) 0.138(9) 0.000(2) -0.002(2) 0.000(2)
F3A 0.106(7) 0.105(7) 0.106(7) 0.002(2) 0.001(2) 0.003(2)

loop_
_atom_type_symbol
_atom_type_description
_atom_type_scat_dispersion_real
_atom_type_scat_dispersion_imag
_atom_type_scat_source
C C 0.0033 0.0016 'International Tables Vol C Tables 4.2.6.8 and 6.1.1.4'
H H 0.0000 0.0000 'International Tables Vol C Tables 4.2.6.8 and 6.1.1.4'
Ag Ag -0.8971 1.1015 'International Tables Vol C Tables 4.2.6.8 and 6.1.1.4'
F F 0.0171 0.0103 'International Tables Vol C Tables 4.2.6.8 and 6.1.1.4'
N N 0.0061 0.0033 'International Tables Vol C Tables 4.2.6.8 and 6.1.1.4'
O O 0.0106 0.0060 'International Tables Vol C Tables 4.2.6.8 and 6.1.1.4'
S S 0.1246 0.1234 'International Tables Vol C Tables 4.2.6.8 and 6.1.1.4'

loop_
_geom_angle_atom_site_label_1
_geom_angle_atom_site_label_2
_geom_angle_atom_site_label_3
_geom_angle
_geom_angle_site_symmetry_1
_geom_angle_site_symmetry_3
_geom_angle_publ_flag
Ag2 Ag1 Ag6A 65.42(9) . 5_666 ?
Ag5 Ag1 Ag2 102.580(15) 5_666 . ?
Ag5 Ag1 Ag6A 95.41(9) 5_666 5_666 ?
S1 Ag1 Ag2 51.54(3) . . ?
S1 Ag1 Ag5 89.07(3) . 5_666 ?
S1 Ag1 Ag6A 116.09(8) . 5_666 ?
S3 Ag1 Ag2 100.92(3) 5_666 . ?
S3 Ag1 Ag5 51.41(3) 5_666 5_666 ?
S3 Ag1 Ag6A 51.10(11) 5_666 5_666 ?
S3 Ag1 S1 128.57(4) 5_666 . ?
O3 Ag1 Ag2 151.06(11) . . ?
O3 Ag1 Ag5 93.73(9) . 5_666 ?
O3 Ag1 Ag6A 137.14(12) . 5_666 ?
O3 Ag1 S1 105.83(11) . . ?
O3 Ag1 S3 107.93(11) . 5_666 ?
O5 Ag1 Ag2 78.23(9) . . ?
O5 Ag1 Ag5 166.09(10) . 5_666 ?
O5 Ag1 Ag6A 72.12(13) . 5_666 ?
O5 Ag1 S1 101.83(10) . . ?
O5 Ag1 S3 114.68(10) . 5_666 ?
O5 Ag1 O3 91.59(13) . . ?
Ag1 Ag2 Ag3 93.499(15) . . ?
Ag5 Ag2 Ag1 107.665(16) . . ?
Ag5 Ag2 Ag3 58.641(13) . . ?
S1 Ag2 Ag1 52.40(3) . . ?
S1 Ag2 Ag3 48.33(3) . . ?
S1 Ag2 Ag5 97.28(3) . . ?
S1 Ag2 S2 130.60(4) . 5_666 ?
S2 Ag2 Ag1 94.85(3) 5_666 . ?
S2 Ag2 Ag3 111.52(3) 5_666 . ?
S2 Ag2 Ag5 54.11(3) 5_666 . ?
O6 Ag2 Ag1 79.65(10) . . ?
O6 Ag2 Ag3 146.61(13) . . ?
O6 Ag2 Ag5 154.50(12) . . ?
O6 Ag2 S1 106.02(11) . . ?
O6 Ag2 S2 101.65(13) . 5_666 ?
O6 Ag2 O7 92.70(15) . . ?
O7 Ag2 Ag1 165.73(10) . . ?
O7 Ag2 Ag3 86.27(11) . . ?
O7 Ag2 Ag5 84.40(10) . . ?
O7 Ag2 S1 119.81(12) . . ?
O7 Ag2 S2 98.51(11) . 5_666 ?
Ag2 Ag3 Ag4 92.833(15) . . ?
Ag5 Ag3 Ag2 55.748(12) . . ?
Ag5 Ag3 Ag4 106.974(16) . . ?
S1 Ag3 Ag2 50.42(3) . . ?
S1 Ag3 Ag4 50.15(3) . . ?
S1 Ag3 Ag5 96.51(3) . . ?
S1 Ag3 S3 131.85(4) . . ?
S3 Ag3 Ag2 107.94(3) . . ?
S3 Ag3 Ag4 99.37(3) . . ?
S3 Ag3 Ag5 52.73(3) . . ?
O9 Ag3 Ag2 106.38(12) . . ?
O9 Ag3 Ag4 137.85(14) . . ?
O9 Ag3 Ag5 114.90(14) . . ?
O9 Ag3 S1 117.84(13) . . ?
O9 Ag3 S3 109.27(13) . . ?
Ag5 Ag4 Ag3 100.921(16) 5_666 . ?
S1 Ag4 Ag3 47.92(3) . . ?
S1 Ag4 Ag5 92.12(3) . 5_666 ?
S2 Ag4 Ag3 94.06(3) . . ?
S2 Ag4 Ag5 54.26(3) . 5_666 ?
S2 Ag4 S1 126.25(4) . . ?
O1 Ag4 Ag3 117.92(13) . . ?
O1 Ag4 Ag5 136.02(13) . 5_666 ?
O1 Ag4 S1 98.79(13) . . ?
O1 Ag4 S2 134.88(13) . . ?
Ag2 Ag5 Ag1 148.972(17) . 5_666 ?
Ag2 Ag5 Ag3 65.610(14) . . ?
Ag2 Ag5 Ag4 106.390(16) . 5_666 ?
Ag3 Ag5 Ag1 101.050(15) . 5_666 ?
Ag4 Ag5 Ag1 71.695(14) 5_666 5_666 ?
Ag4 Ag5 Ag3 152.072(18) 5_666 . ?
S2 Ag5 Ag1 121.42(3) 5_666 5_666 ?
S2 Ag5 Ag2 56.48(3) 5_666 . ?
S2 Ag5 Ag3 120.62(3) 5_666 . ?
S2 Ag5 Ag4 51.88(3) 5_666 5_666 ?
S3 Ag5 Ag1 51.78(3) . 5_666 ?
S3 Ag5 Ag2 117.82(3) . . ?
S3 Ag5 Ag3 52.84(3) . . ?
S3 Ag5 Ag4 123.03(3) . 5_666 ?
S3 Ag5 S2 160.07(4) . 5_666 ?
O8 Ag5 Ag1 129.08(10) . 5_666 ?
O8 Ag5 Ag2 78.15(10) . . ?
O8 Ag5 Ag3 80.17(12) . . ?
O8 Ag5 Ag4 125.80(11) . 5_666 ?
O8 Ag5 S2 99.00(10) . 5_666 ?
O8 Ag5 S3 98.06(11) . . ?
S2 Ag6 S3 98.02(8) . . ?
O11 Ag6 S2 127.2(3) . . ?
O11 Ag6 S3 111.1(4) . . ?
S2 Ag6A Ag1 95.47(17) . 5_666 ?
S2 Ag6A S3 99.79(10) . . ?
S3 Ag6A Ag1 50.10(8) . 5_666 ?
O11A Ag6A S2 124.9(6) . . ?
O11A Ag6A S3 135.1(6) . . ?
Ag2 S1 Ag1 76.05(3) . . ?
Ag2 S1 Ag4 137.35(5) . . ?
Ag3 S1 Ag1 136.02(5) . . ?
Ag3 S1 Ag2 81.25(4) . . ?
Ag3 S1 Ag4 81.93(4) . . ?
Ag4 S1 Ag1 89.88(4) . . ?
C1 S1 Ag1 111.01(16) . . ?
C1 S1 Ag2 112.88(16) . . ?
C1 S1 Ag3 112.43(16) . . ?
C1 S1 Ag4 109.76(16) . . ?
Ag4 S2 Ag2 139.16(5) . 5_666 ?
Ag4 S2 Ag5 73.86(3) . 5_666 ?
Ag4 S2 Ag6 98.54(16) . . ?
Ag4 S2 Ag6A 111.24(16) . . ?
Ag5 S2 Ag2 69.42(3) 5_666 5_666 ?
Ag6 S2 Ag2 98.56(17) . 5_666 ?
Ag6 S2 Ag5 140.61(6) . 5_666 ?
C10 S2 Ag2 96.88(15) . 5_666 ?
C10 S2 Ag4 109.01(15) . . ?
C10 S2 Ag5 104.17(15) . 5_666 ?
C10 S2 Ag6 114.65(15) . . ?
C10 S2 Ag6A 113.70(16) . . ?
Ag1 S3 Ag6 92.68(18) 5_666 . ?
Ag1 S3 Ag6A 78.80(17) 5_666 . ?
Ag3 S3 Ag1 141.78(5) . 5_666 ?
Ag3 S3 Ag6 94.25(16) . . ?
Ag3 S3 Ag6A 105.59(13) . . ?
Ag5 S3 Ag1 76.81(3) . 5_666 ?
Ag5 S3 Ag3 74.42(3) . . ?
Ag5 S3 Ag6 141.29(6) . . ?
Ag5 S3 Ag6A 135.96(13) . . ?
C19 S3 Ag1 108.92(15) . 5_666 ?
C19 S3 Ag3 102.68(15) . . ?
C19 S3 Ag5 105.52(15) . . ?
C19 S3 Ag6 113.11(16) . . ?
C19 S3 Ag6A 116.92(18) . . ?
C28 O1 Ag4 120.2(4) . . ?
C30 O3 Ag1 105.8(3) . . ?
C32 O5 Ag1 125.1(3) . . ?
C32 O6 Ag2 124.5(3) . . ?
C34 O7 Ag2 118.4(3) . . ?
C34 O8 Ag5 127.1(3) . . ?
C36 O9 Ag3 124.3(4) . . ?
C38 O11 Ag6 103.1(7) . . ?
C38 O11A Ag6A 117.9(14) . . ?
C4 N1 C7 110.5(5) . . ?
C8 N1 C4 112.2(5) . . ?
C8 N1 C7 105.9(6) . . ?
C8 N1 C9 112.0(6) . . ?
C9 N1 C4 110.0(5) . . ?
C9 N1 C7 106.0(6) . . ?
C13 N2 C18 108.5(4) . . ?
C16 N2 C13 110.0(4) . . ?
C16 N2 C17 108.1(4) . . ?
C16 N2 C18 109.0(4) . . ?
C17 N2 C13 112.5(4) . . ?
C17 N2 C18 108.6(4) . . ?
C22 N3 C26 109.2(4) . . ?
C22 N3 C27 112.2(5) . . ?
C25 N3 C22 111.5(5) . . ?
C25 N3 C26 110.7(6) . . ?
C25 N3 C27 108.9(6) . . ?
C26 N3 C27 104.1(6) . . ?
C2 C1 S1 120.8(4) . . ?
C2 C1 C6 117.2(5) . . ?
C6 C1 S1 121.8(4) . . ?
C1 C2 H2 119.5 . . ?
C1 C2 C3 121.1(6) . . ?
C3 C2 H2 119.5 . . ?
C2 C3 H3 119.6 . . ?
C4 C3 C2 120.8(6) . . ?
C4 C3 H3 119.6 . . ?
C3 C4 N1 121.1(5) . . ?
C5 C4 N1 120.2(5) . . ?
C5 C4 C3 118.2(5) . . ?
C4 C5 H5 119.9 . . ?
C4 C5 C6 120.2(6) . . ?
C6 C5 H5 119.9 . . ?
C1 C6 C5 122.1(6) . . ?
C1 C6 H6 119.0 . . ?
C5 C6 H6 119.0 . . ?
N1 C7 H7A 109.5 . . ?
N1 C7 H7B 109.5 . . ?
N1 C7 H7C 109.5 . . ?
H7A C7 H7B 109.5 . . ?
H7A C7 H7C 109.5 . . ?
H7B C7 H7C 109.5 . . ?
N1 C8 H8A 109.5 . . ?
N1 C8 H8B 109.5 . . ?
N1 C8 H8C 109.5 . . ?
H8A C8 H8B 109.5 . . ?
H8A C8 H8C 109.5 . . ?
H8B C8 H8C 109.5 . . ?
N1 C9 H9A 109.5 . . ?
N1 C9 H9B 109.5 . . ?
N1 C9 H9C 109.5 . . ?
H9A C9 H9B 109.5 . . ?
H9A C9 H9C 109.5 . . ?
H9B C9 H9C 109.5 . . ?
C11 C10 S2 119.7(4) . . ?
C11 C10 C15 119.5(4) . . ?
C15 C10 S2 120.8(3) . . ?
C10 C11 H11 119.8 . . ?
C10 C11 C12 120.4(4) . . ?
C12 C11 H11 119.8 . . ?
C11 C12 H12 120.3 . . ?
C13 C12 C11 119.4(4) . . ?
C13 C12 H12 120.3 . . ?
C12 C13 N2 118.2(4) . . ?
C14 C13 N2 121.0(4) . . ?
C14 C13 C12 120.8(4) . . ?
C13 C14 H14 120.2 . . ?
C13 C14 C15 119.7(4) . . ?
C15 C14 H14 120.2 . . ?
C10 C15 H15 119.9 . . ?
C14 C15 C10 120.2(4) . . ?
C14 C15 H15 119.9 . . ?
N2 C16 H16A 109.5 . . ?
N2 C16 H16B 109.5 . . ?
N2 C16 H16C 109.5 . . ?
H16A C16 H16B 109.5 . . ?
H16A C16 H16C 109.5 . . ?
H16B C16 H16C 109.5 . . ?
N2 C17 H17A 109.5 . . ?
N2 C17 H17B 109.5 . . ?
N2 C17 H17C 109.5 . . ?
H17A C17 H17B 109.5 . . ?
H17A C17 H17C 109.5 . . ?
H17B C17 H17C 109.5 . . ?
N2 C18 H18A 109.5 . . ?
N2 C18 H18B 109.5 . . ?
N2 C18 H18C 109.5 . . ?
H18A C18 H18B 109.5 . . ?
H18A C18 H18C 109.5 . . ?
H18B C18 H18C 109.5 . . ?
C20 C19 S3 119.3(4) . . ?
C24 C19 S3 121.3(3) . . ?
C24 C19 C20 119.4(4) . . ?
C19 C20 H20 119.9 . . ?
C19 C20 C21 120.2(5) . . ?
C21 C20 H20 119.9 . . ?
C20 C21 H21 120.2 . . ?
C22 C21 C20 119.5(5) . . ?
C22 C21 H21 120.2 . . ?
C21 C22 N3 118.6(4) . . ?
C23 C22 N3 120.4(4) . . ?
C23 C22 C21 121.0(4) . . ?
C22 C23 H23 120.5 . . ?
C22 C23 C24 119.1(5) . . ?
C24 C23 H23 120.5 . . ?
C19 C24 C23 120.9(4) . . ?
C19 C24 H24 119.6 . . ?
C23 C24 H24 119.6 . . ?
N3 C25 H25A 109.5 . . ?
N3 C25 H25B 109.5 . . ?
N3 C25 H25C 109.5 . . ?
H25A C25 H25B 109.5 . . ?
H25A C25 H25C 109.5 . . ?
H25B C25 H25C 109.5 . . ?
N3 C26 H26A 109.5 . . ?
N3 C26 H26B 109.5 . . ?
N3 C26 H26C 109.5 . . ?
H26A C26 H26B 109.5 . . ?
H26A C26 H26C 109.5 . . ?
H26B C26 H26C 109.5 . . ?
N3 C27 H27A 109.5 . . ?
N3 C27 H27B 109.5 . . ?
N3 C27 H27C 109.5 . . ?
H27A C27 H27B 109.5 . . ?
H27A C27 H27C 109.5 . . ?
H27B C27 H27C 109.5 . . ?
O1 C28 O2 129.0(6) . . ?
O1 C28 C29 115.3(6) . . ?
O2 C28 C29 115.7(6) . . ?
F1 C29 C28 111.5(7) . . ?
F2 C29 F1 102.4(7) . . ?
F2 C29 C28 113.7(7) . . ?
F3 C29 F1 109.9(7) . . ?
F3 C29 F2 108.5(8) . . ?
F3 C29 C28 110.5(6) . . ?
C28 C29 F1A 105.8(10) . . ?
F2A C29 C28 129.7(15) . . ?
F2A C29 F1A 105.8(18) . . ?
F2A C29 F3A 108.7(18) . . ?
F3A C29 C28 112.1(10) . . ?
F3A C29 F1A 84.9(13) . . ?
O3 C30 C31 113.7(5) . . ?
O4 C30 O3 129.9(5) . . ?
O4 C30 C31 116.3(5) . . ?
F4 C31 C30 112.2(7) . . ?
F5 C31 F4 106.4(7) . . ?
F5 C31 F6 107.5(7) . . ?
F5 C31 C30 110.8(6) . . ?
F6 C31 F4 104.3(8) . . ?
F6 C31 C30 115.1(5) . . ?
O5 C32 C33 113.6(4) . . ?
O6 C32 O5 131.6(5) . . ?
O6 C32 C33 114.7(4) . . ?
F7 C33 F9 102.8(7) . . ?
F7 C33 C32 109.8(6) . . ?
F8 C33 F7 105.7(7) . . ?
F8 C33 F9 107.7(6) . . ?
F8 C33 C32 115.6(5) . . ?
F9 C33 C32 114.1(5) . . ?
O7 C34 C35 114.1(5) . . ?
O8 C34 O7 131.4(5) . . ?
O8 C34 C35 114.5(5) . . ?
F10 C35 F11 103.7(10) . . ?
F10 C35 F12 110.5(10) . . ?
F10 C35 C34 114.0(9) . . ?
F11 C35 C34 111.1(7) . . ?
F12 C35 F11 103.4(11) . . ?
F12 C35 C34 113.3(6) . . ?
F11A C35 C34 108.0(6) . . ?
F12A C35 C34 118.8(8) . . ?
F12A C35 F11A 112.0(11) . . ?
F12A C35 F10A 114.0(12) . . ?
F10A C35 C34 108.7(9) . . ?
F10A C35 F11A 92.0(9) . . ?
O9 C36 O10 129.9(6) . . ?
O9 C36 C37 115.4(6) . . ?
O10 C36 C37 114.7(6) . . ?
F13 C37 F14 110.0(8) . . ?
F13 C37 F15 105.2(7) . . ?
F13 C37 C36 112.4(6) . . ?
F14 C37 F15 100.8(7) . . ?
F14 C37 C36 113.6(6) . . ?
F15 C37 C36 114.1(7) . . ?
O11 C38 C39 115.2(8) . . ?
O11A C38 C39 117.2(12) . . ?
O12 C38 O11 133.9(11) . . ?
O12 C38 C39 110.8(10) . . ?
O12A C38 O11A 121(2) . . ?
O12A C38 C39 122.2(16) . . ?
F16 C39 F17 104.0(17) . . ?
F16 C39 F18 108.8(18) . . ?
F16 C39 C38 120.6(13) . . ?
F18 C39 F17 100.9(14) . . ?
F18 C39 C38 116.7(13) . . ?
F16A C39 F17A 109.0(11) . . ?
F16A C39 F18A 102.1(9) . . ?
F16A C39 C38 113.5(7) . . ?
F17A C39 F18A 106.5(10) . . ?
F17A C39 C38 115.8(8) . . ?
F18A C39 C38 108.9(8) . . ?
C38 C39 F17 102.7(8) . . ?
H13A O13 H13B 104.5 . . ?
N4 C40 C41 177.1(14) . . ?
C40 C41 H41A 109.5 . . ?
C40 C41 H41B 109.5 . . ?
C40 C41 H41C 109.5 . . ?
H41A C41 H41B 109.5 . . ?
H41A C41 H41C 109.5 . . ?
H41B C41 H41C 109.5 . . ?
N5 C42 C43 177.2(14) . . ?
C42 C43 H43A 109.5 . . ?
C42 C43 H43B 109.5 . . ?
C42 C43 H43C 109.5 . . ?
H43A C43 H43B 109.5 . . ?
H43A C43 H43C 109.5 . . ?
H43B C43 H43C 109.5 . . ?
N6 C44 C45 179.2(10) . . ?
C44 C45 H45A 109.5 . . ?
C44 C45 H45B 109.5 . . ?
C44 C45 H45C 109.5 . . ?
H45A C45 H45B 109.5 . . ?
H45A C45 H45C 109.5 . . ?
H45B C45 H45C 109.5 . . ?

loop_
_geom_bond_atom_site_label_1
_geom_bond_atom_site_label_2
_geom_bond_distance
_geom_bond_site_symmetry_2
_geom_bond_publ_flag
Ag1 Ag2 3.1337(6) . ?
Ag1 Ag5 3.1284(5) 5_666 ?
Ag1 Ag6A 3.228(5) 5_666 ?
Ag1 S1 2.5584(12) . ?
Ag1 S3 2.5243(12) 5_666 ?
Ag1 O3 2.429(4) . ?
Ag1 O5 2.349(3) . ?
Ag2 Ag3 3.2425(6) . ?
Ag2 Ag5 2.9427(5) . ?
Ag2 S1 2.5285(12) . ?
Ag2 S2 2.6206(12) 5_666 ?
Ag2 O6 2.316(4) . ?
Ag2 O7 2.363(4) . ?
Ag3 Ag4 3.2690(7) . ?
Ag3 Ag5 3.0401(6) . ?
Ag3 S1 2.4506(12) . ?
Ag3 S3 2.5153(12) . ?
Ag3 O9 2.285(4) . ?
Ag4 Ag5 3.0135(6) 5_666 ?
Ag4 S1 2.5349(12) . ?
Ag4 S2 2.4681(12) . ?
Ag4 O1 2.258(5) . ?
Ag5 S2 2.5465(11) 5_666 ?
Ag5 S3 2.5116(11) . ?
Ag5 O8 2.355(4) . ?
Ag6 S2 2.545(2) . ?
Ag6 S3 2.559(2) . ?
Ag6 O11 2.363(12) . ?
Ag6A S2 2.476(3) . ?
Ag6A S3 2.561(3) . ?
Ag6A O11A 2.15(2) . ?
S1 C1 1.783(5) . ?
S2 C10 1.785(4) . ?
S3 C19 1.784(4) . ?
F1 C29 1.370(9) . ?
F2 C29 1.345(9) . ?
F3 C29 1.314(9) . ?
F4 C31 1.349(9) . ?
F5 C31 1.296(8) . ?
F6 C31 1.296(8) . ?
F7 C33 1.273(9) . ?
F8 C33 1.269(7) . ?
F9 C33 1.303(8) . ?
F10 C35 1.277(12) . ?
F11 C35 1.381(12) . ?
F12 C35 1.311(10) . ?
F13 C37 1.264(8) . ?
F14 C37 1.287(8) . ?
F15 C37 1.309(8) . ?
F16 C39 1.164(17) . ?
F17 C39 1.516(18) . ?
F18 C39 1.24(2) . ?
F16A C39 1.302(10) . ?
F17A C39 1.314(12) . ?
F18A C39 1.376(11) . ?
O1 C28 1.220(7) . ?
O2 C28 1.232(7) . ?
O3 C30 1.240(6) . ?
O4 C30 1.228(6) . ?
O5 C32 1.231(6) . ?
O6 C32 1.229(6) . ?
O7 C34 1.232(6) . ?
O8 C34 1.223(6) . ?
O9 C36 1.227(7) . ?
O10 C36 1.229(7) . ?
O11 C38 1.213(11) . ?
O11A C38 1.22(2) . ?
O12 C38 1.193(13) . ?
O12A C38 1.15(3) . ?
N1 C4 1.503(6) . ?
N1 C7 1.546(10) . ?
N1 C8 1.463(8) . ?
N1 C9 1.466(8) . ?
N2 C13 1.508(6) . ?
N2 C16 1.499(7) . ?
N2 C17 1.503(7) . ?
N2 C18 1.514(7) . ?
N3 C22 1.510(6) . ?
N3 C25 1.447(8) . ?
N3 C26 1.514(9) . ?
N3 C27 1.524(9) . ?
C1 C2 1.356(8) . ?
C1 C6 1.356(7) . ?
C2 H2 0.9500 . ?
C2 C3 1.380(9) . ?
C3 H3 0.9500 . ?
C3 C4 1.358(9) . ?
C4 C5 1.353(8) . ?
C5 H5 0.9500 . ?
C5 C6 1.374(8) . ?
C6 H6 0.9500 . ?
C7 H7A 0.9800 . ?
C7 H7B 0.9800 . ?
C7 H7C 0.9800 . ?
C8 H8A 0.9800 . ?
C8 H8B 0.9800 . ?
C8 H8C 0.9800 . ?
C9 H9A 0.9800 . ?
C9 H9B 0.9800 . ?
C9 H9C 0.9800 . ?
C10 C11 1.384(6) . ?
C10 C15 1.396(6) . ?
C11 H11 0.9500 . ?
C11 C12 1.388(7) . ?
C12 H12 0.9500 . ?
C12 C13 1.385(7) . ?
C13 C14 1.379(6) . ?
C14 H14 0.9500 . ?
C14 C15 1.382(6) . ?
C15 H15 0.9500 . ?
C16 H16A 0.9800 . ?
C16 H16B 0.9800 . ?
C16 H16C 0.9800 . ?
C17 H17A 0.9800 . ?
C17 H17B 0.9800 . ?
C17 H17C 0.9800 . ?
C18 H18A 0.9800 . ?
C18 H18B 0.9800 . ?
C18 H18C 0.9800 . ?
C19 C20 1.385(6) . ?
C19 C24 1.377(6) . ?
C20 H20 0.9500 . ?
C20 C21 1.388(7) . ?
C21 H21 0.9500 . ?
C21 C22 1.384(7) . ?
C22 C23 1.368(7) . ?
C23 H23 0.9500 . ?
C23 C24 1.394(7) . ?
C24 H24 0.9500 . ?
C25 H25A 0.9800 . ?
C25 H25B 0.9800 . ?
C25 H25C 0.9800 . ?
C26 H26A 0.9800 . ?
C26 H26B 0.9800 . ?
C26 H26C 0.9800 . ?
C27 H27A 0.9800 . ?
C27 H27B 0.9800 . ?
C27 H27C 0.9800 . ?
C28 C29 1.509(9) . ?
C29 F1A 1.52(2) . ?
C29 F2A 1.11(3) . ?
C29 F3A 1.39(2) . ?
C30 C31 1.530(9) . ?
C32 C33 1.542(8) . ?
C34 C35 1.552(8) . ?
C35 F11A 1.451(13) . ?
C35 F12A 1.167(12) . ?
C35 F10A 1.338(17) . ?
C36 C37 1.530(9) . ?
C38 C39 1.512(9) . ?
O13 H13A 0.8499 . ?
O13 H13B 0.8505 . ?
N4 C40 1.087(13) . ?
C40 C41 1.459(15) . ?
C41 H41A 0.9800 . ?
C41 H41B 0.9800 . ?
C41 H41C 0.9800 . ?
N5 C42 1.158(11) . ?
C42 C43 1.420(13) . ?
C43 H43A 0.9800 . ?
C43 H43B 0.9800 . ?
C43 H43C 0.9800 . ?
N6 C44 1.129(10) . ?
C44 C45 1.446(12) . ?
C45 H45A 0.9800 . ?
C45 H45B 0.9800 . ?
C45 H45C 0.9800 . ?

loop_
_geom_torsion_atom_site_label_1
_geom_torsion_atom_site_label_2
_geom_torsion_atom_site_label_3
_geom_torsion_atom_site_label_4
_geom_torsion
_geom_torsion_site_symmetry_1
_geom_torsion_site_symmetry_2
_geom_torsion_site_symmetry_3
_geom_torsion_site_symmetry_4
_geom_torsion_publ_flag
Ag1 S1 C1 C2 -2.3(6) . . . . ?
Ag1 S1 C1 C6 -178.1(5) . . . . ?
Ag1 S3 C19 C20 122.8(4) 5_666 . . . ?
Ag1 S3 C19 C24 -58.1(4) 5_666 . . . ?
Ag1 O3 C30 O4 7.3(7) . . . . ?
Ag1 O3 C30 C31 -170.3(5) . . . . ?
Ag1 O5 C32 O6 -5.0(9) . . . . ?
Ag1 O5 C32 C33 171.8(4) . . . . ?
Ag2 S1 C1 C2 -85.5(6) . . . . ?
Ag2 S1 C1 C6 98.7(5) . . . . ?
Ag2 S2 C10 C11 -69.1(4) 5_666 . . . ?
Ag2 S2 C10 C15 110.5(4) 5_666 . . . ?
Ag2 O6 C32 O5 11.6(9) . . . . ?
Ag2 O6 C32 C33 -165.1(4) . . . . ?
Ag2 O7 C34 O8 -1.5(9) . . . . ?
Ag2 O7 C34 C35 -178.7(4) . . . . ?
Ag3 S1 C1 C2 -175.3(5) . . . . ?
Ag3 S1 C1 C6 8.9(6) . . . . ?
Ag3 S3 C19 C20 -79.0(4) . . . . ?
Ag3 S3 C19 C24 100.0(4) . . . . ?
Ag3 O9 C36 O10 13.9(10) . . . . ?
Ag3 O9 C36 C37 -168.0(4) . . . . ?
Ag4 S1 C1 C2 95.5(6) . . . . ?
Ag4 S1 C1 C6 -80.3(6) . . . . ?
Ag4 S2 C10 C11 143.0(3) . . . . ?
Ag4 S2 C10 C15 -37.5(4) . . . . ?
Ag4 O1 C28 O2 17.6(9) . . . . ?
Ag4 O1 C28 C29 -164.3(4) . . . . ?
Ag5 S2 C10 C11 -139.5(4) 5_666 . . . ?
Ag5 S2 C10 C15 40.0(4) 5_666 . . . ?
Ag5 S3 C19 C20 -156.1(3) . . . . ?
Ag5 S3 C19 C24 22.9(4) . . . . ?
Ag5 O8 C34 O7 -5.8(9) . . . . ?
Ag5 O8 C34 C35 171.4(4) . . . . ?
Ag6 S2 C10 C11 33.7(5) . . . . ?
Ag6 S2 C10 C15 -146.8(4) . . . . ?
Ag6 S3 C19 C20 21.3(5) . . . . ?
Ag6 S3 C19 C24 -159.7(4) . . . . ?
Ag6 O11 C38 O12 1.4(15) . . . . ?
Ag6 O11 C38 C39 -177.5(5) . . . . ?
Ag6A S2 C10 C11 18.3(5) . . . . ?
Ag6A S2 C10 C15 -162.2(4) . . . . ?
Ag6A S3 C19 C20 36.0(5) . . . . ?
Ag6A S3 C19 C24 -144.9(4) . . . . ?
Ag6A O11A C38 O12A -11(3) . . . . ?
Ag6A O11A C38 C39 167.6(10) . . . . ?
S1 C1 C2 C3 179.7(7) . . . . ?
S1 C1 C6 C5 178.7(6) . . . . ?
S2 C10 C11 C12 178.9(4) . . . . ?
S2 C10 C15 C14 -177.5(4) . . . . ?
S3 C19 C20 C21 179.1(4) . . . . ?
S3 C19 C24 C23 -179.3(4) . . . . ?
O1 C28 C29 F1 144.0(7) . . . . ?
O1 C28 C29 F2 28.8(9) . . . . ?
O1 C28 C29 F3 -93.5(9) . . . . ?
O1 C28 C29 F1A -139.3(11) . . . . ?
O1 C28 C29 F2A 94(2) . . . . ?
O1 C28 C29 F3A -48.4(13) . . . . ?
O2 C28 C29 F1 -37.6(8) . . . . ?
O2 C28 C29 F2 -152.8(7) . . . . ?
O2 C28 C29 F3 84.9(9) . . . . ?
O2 C28 C29 F1A 39.1(12) . . . . ?
O2 C28 C29 F2A -88(2) . . . . ?
O2 C28 C29 F3A 129.9(12) . . . . ?
O3 C30 C31 F4 51.0(9) . . . . ?
O3 C30 C31 F5 -67.7(8) . . . . ?
O3 C30 C31 F6 170.0(7) . . . . ?
O4 C30 C31 F4 -126.9(7) . . . . ?
O4 C30 C31 F5 114.4(7) . . . . ?
O4 C30 C31 F6 -7.9(10) . . . . ?
O5 C32 C33 F7 -80.0(8) . . . . ?
O5 C32 C33 F8 160.5(7) . . . . ?
O5 C32 C33 F9 34.8(8) . . . . ?
O6 C32 C33 F7 97.3(8) . . . . ?
O6 C32 C33 F8 -22.1(10) . . . . ?
O6 C32 C33 F9 -147.9(6) . . . . ?
O7 C34 C35 F10 -93.9(12) . . . . ?
O7 C34 C35 F11 22.9(12) . . . . ?
O7 C34 C35 F12 138.7(12) . . . . ?
O7 C34 C35 F11A -160.2(10) . . . . ?
O7 C34 C35 F12A 70.9(15) . . . . ?
O7 C34 C35 F10A -61.6(11) . . . . ?
O8 C34 C35 F10 88.5(12) . . . . ?
O8 C34 C35 F11 -154.8(11) . . . . ?
O8 C34 C35 F12 -39.0(13) . . . . ?
O8 C34 C35 F11A 22.2(12) . . . . ?
O8 C34 C35 F12A -106.8(15) . . . . ?
O8 C34 C35 F10A 120.7(10) . . . . ?
O9 C36 C37 F13 -78.6(9) . . . . ?
O9 C36 C37 F14 47.1(9) . . . . ?
O9 C36 C37 F15 161.8(7) . . . . ?
O10 C36 C37 F13 99.8(9) . . . . ?
O10 C36 C37 F14 -134.5(8) . . . . ?
O10 C36 C37 F15 -19.8(9) . . . . ?
O11 C38 C39 F16A -134.0(12) . . . . ?
O11 C38 C39 F17A -6.8(14) . . . . ?
O11 C38 C39 F18A 113.0(11) . . . . ?
O11A C38 C39 F16 132(2) . . . . ?
O11A C38 C39 F17 -112.6(17) . . . . ?
O11A C38 C39 F18 -3(2) . . . . ?
O12 C38 C39 F16A 46.9(14) . . . . ?
O12 C38 C39 F17A 174.0(13) . . . . ?
O12 C38 C39 F18A -66.1(12) . . . . ?
O12A C38 C39 F16 -49(3) . . . . ?
O12A C38 C39 F17 66(2) . . . . ?
O12A C38 C39 F18 176(2) . . . . ?
N1 C4 C5 C6 -179.8(7) . . . . ?
N2 C13 C14 C15 178.9(4) . . . . ?
N3 C22 C23 C24 179.8(4) . . . . ?
C1 C2 C3 C4 0.0(15) . . . . ?
C2 C1 C6 C5 2.7(11) . . . . ?
C2 C3 C4 N1 178.2(8) . . . . ?
C2 C3 C4 C5 6.1(13) . . . . ?
C3 C4 C5 C6 -7.6(12) . . . . ?
C4 C5 C6 C1 3.3(13) . . . . ?
C6 C1 C2 C3 -4.3(12) . . . . ?
C7 N1 C4 C3 151.1(8) . . . . ?
C7 N1 C4 C5 -37.0(9) . . . . ?
C8 N1 C4 C3 33.1(10) . . . . ?
C8 N1 C4 C5 -154.9(8) . . . . ?
C9 N1 C4 C3 -92.2(9) . . . . ?
C9 N1 C4 C5 79.7(9) . . . . ?
C10 C11 C12 C13 -1.7(8) . . . . ?
C11 C10 C15 C14 2.0(7) . . . . ?
C11 C12 C13 N2 -177.6(4) . . . . ?
C11 C12 C13 C14 2.8(8) . . . . ?
C12 C13 C14 C15 -1.4(8) . . . . ?
C13 C14 C15 C10 -1.0(7) . . . . ?
C15 C10 C11 C12 -0.7(7) . . . . ?
C16 N2 C13 C12 49.2(6) . . . . ?
C16 N2 C13 C14 -131.2(5) . . . . ?
C17 N2 C13 C12 169.8(5) . . . . ?
C17 N2 C13 C14 -10.6(7) . . . . ?
C18 N2 C13 C12 -70.0(6) . . . . ?
C18 N2 C13 C14 109.6(5) . . . . ?
C19 C20 C21 C22 0.0(8) . . . . ?
C20 C19 C24 C23 -0.3(7) . . . . ?
C20 C21 C22 N3 180.0(5) . . . . ?
C20 C21 C22 C23 0.2(8) . . . . ?
C21 C22 C23 C24 -0.5(8) . . . . ?
C22 C23 C24 C19 0.5(8) . . . . ?
C24 C19 C20 C21 0.0(7) . . . . ?
C25 N3 C22 C21 65.4(7) . . . . ?
C25 N3 C22 C23 -114.8(7) . . . . ?
C26 N3 C22 C21 -57.2(7) . . . . ?
C26 N3 C22 C23 122.6(6) . . . . ?
C27 N3 C22 C21 -172.1(6) . . . . ?
C27 N3 C22 C23 7.7(7) . . . . ?

loop_
_smtbx_masks_void_nr
_smtbx_masks_void_average_x
_smtbx_masks_void_average_y
_smtbx_masks_void_average_z
_smtbx_masks_void_volume
_smtbx_masks_void_count_electrons
_smtbx_masks_void_content
1 0.215 0.750 0.307 120.8 32.0 ?
2 0.215 0.750 0.807 120.8 29.0 ?
3 0.285 0.250 0.307 120.8 28.9 ?
4 0.285 0.250 0.807 120.8 31.9 ?
5 0.715 0.750 0.193 120.8 28.3 ?
6 0.715 0.750 0.693 120.8 31.3 ?
7 0.785 0.250 0.193 120.8 31.2 ?
8 0.785 0.250 0.693 120.8 28.2 ?
